data_7702886
loop_
_publ_author_name
'Morin, Tyler J.'
'Wanniarachchi, Sarath'
'Gwengo, Chengeto'
'Makura, Vitales'
'Tatlock, Heidi M.'
'Lindeman, Sergey V.'
'Bennett, Brian'
'Long, Gary J.'
'Grandjean, Fernande'
'Gardinier, James R.'

_publ_section_title
;
 Pyrazolyl methyls prescribe the electronic properties of iron(II)
 tetra(pyrazolyl)lutidine chloride complexes.
;
_journal_issue 31
_journal_name_full 'Dalton transactions (Cambridge, England : 2003)'
_journal_page_first 8024
_journal_page_last 8034
_journal_paper_doi 10.1039/c1dt10712g
_journal_volume 40
_journal_year 2011
_chemical_formula_moiety '2(C13.5 H16.5 Cl0.5 Fe0.5 N4.5), Cl, 2(C H4 O)'
_chemical_formula_sum 'C29 H41 Cl2 Fe N9 O2'
_chemical_formula_weight 674.46
_space_group_crystal_system orthorhombic
_space_group_IT_number 62
_space_group_name_Hall '-P 2ac 2n'
_space_group_name_H-M_alt 'P n m a'
_atom_sites_solution_hydrogens difmap
_atom_sites_solution_primary direct
_atom_sites_solution_secondary difmap
_audit_creation_date 2011-05-12
_audit_creation_method
;
Olex2 1.1
(compiled 2011.02.15 svn.r1672, GUI svn.r3494)
;
_cell_angle_alpha 90.00
_cell_angle_beta 90.00
_cell_angle_gamma 90.00
_cell_formula_units_Z 4
_cell_length_a 14.3222(2)
_cell_length_b 12.9169(2)
_cell_length_c 17.1494(2)
_cell_measurement_reflns_used 5682
_cell_measurement_temperature 100(2)
_cell_measurement_theta_max 66
_cell_measurement_theta_min 4
_cell_volume 3172.61(8)
_computing_cell_refinement 'SAINT v7.23A (Bruker, 2005)'
_computing_data_collection 'APEX2 v2.0-2 (Bruker, 2005)'
_computing_data_reduction 'SADABS-2004/1 (Bruker, 2005)'
_computing_molecular_graphics
;
O. V. Dolomanov, L. J. Bourhis, R. J. Gildea, J. A. K. Howard and H. Puschmann,
OLEX2: a complete structure solution, refinement and analysis program.
J. Appl. Cryst. (2009). 42, 339-341.
;
_computing_publication_material
;
O. V. Dolomanov, L. J. Bourhis, R. J. Gildea, J. A. K. Howard and H. Puschmann,
OLEX2: a complete structure solution, refinement and analysis program.
J. Appl. Cryst. (2009). 42, 339-341.
;
_computing_structure_refinement 'SHELXL-97 v.97-2 (Sheldrick, 1993-1997)'
_computing_structure_solution 'XS/SHELXTL v6.12 (Bruker, 2001)'
_diffrn_ambient_temperature 100(2)
_diffrn_measured_fraction_theta_full 0.981
_diffrn_measured_fraction_theta_max 0.981
_diffrn_measurement_device_type 'Bruker APEX2 CCD detector'
_diffrn_measurement_method '\w scans'
_diffrn_radiation_monochromator graphite
_diffrn_radiation_type CuK\a
_diffrn_radiation_wavelength 1.54178
_diffrn_reflns_av_R_equivalents 0.0486
_diffrn_reflns_av_unetI/netI 0.0249
_diffrn_reflns_limit_h_max 17
_diffrn_reflns_limit_h_min 0
_diffrn_reflns_limit_k_max 15
_diffrn_reflns_limit_k_min 0
_diffrn_reflns_limit_l_max 20
_diffrn_reflns_limit_l_min 0
_diffrn_reflns_number 26706
_diffrn_reflns_theta_full 67.13
_diffrn_reflns_theta_max 67.13
_diffrn_reflns_theta_min 4.02
_diffrn_source 'fine-focus sealed tube'
_exptl_absorpt_coefficient_mu 5.709
_exptl_absorpt_correction_T_max 0.6580
_exptl_absorpt_correction_T_min 0.2203
_exptl_absorpt_correction_type numerical
_exptl_absorpt_process_details
;
Numerical (based on real shape of the crystal) absorption
correction followed by:
SADABS. Program for empirical absorption correction of
area-detector data. University of Goetingen. Germany.
Sheldrick, G. M. 1996
;
_exptl_crystal_colour yellow
_exptl_crystal_density_diffrn 1.412
_exptl_crystal_density_method 'not measured'
_exptl_crystal_description plate
_exptl_crystal_F_000 1416
_exptl_crystal_size_max 0.38
_exptl_crystal_size_mid 0.28
_exptl_crystal_size_min 0.08
_refine_diff_density_max 0.504
_refine_diff_density_min -0.273
_refine_diff_density_rms 0.053
_refine_ls_extinction_coef 0.00018(4)
_refine_ls_extinction_expression Fc^*^=kFc[1+0.001xFc^2^\l^3^/sin(2\q)]^-1/4^
_refine_ls_extinction_method SHELXL
_refine_ls_goodness_of_fit_ref 1.063
_refine_ls_hydrogen_treatment mixed
_refine_ls_matrix_type full
_refine_ls_number_parameters 300
_refine_ls_number_reflns 2919
_refine_ls_number_restraints 0
_refine_ls_restrained_S_all 1.063
_refine_ls_R_factor_all 0.0393
_refine_ls_R_factor_gt 0.0352
_refine_ls_shift/su_max 0.001
_refine_ls_shift/su_mean 0.000
_refine_ls_structure_factor_coef Fsqd
_refine_ls_weighting_details 'calc w=1/[\s^2^(Fo^2^)+(0.0284P)^2^+4.1313P] where P=(Fo^2^+2Fc^2^)/3'
_refine_ls_weighting_scheme calc
_refine_ls_wR_factor_gt 0.0775
_refine_ls_wR_factor_ref 0.0790
_reflns_number_gt 2686
_reflns_number_total 2919
_reflns_threshold_expression >2sigma(I)
_cod_data_source_file c1dt10712g.txt
_cod_data_source_block 3x2MeOH_gard4ha
_cod_database_code 7702886

loop_
_space_group_symop_id
_space_group_symop_operation_xyz
1 'x, y, z'
2 '-x+1/2, -y, z+1/2'
3 '-x, y+1/2, -z'
4 'x+1/2, -y+1/2, -z+1/2'
5 '-x, -y, -z'
6 'x-1/2, y, -z-1/2'
7 'x, -y-1/2, z'
8 '-x-1/2, y-1/2, z-1/2'

loop_
_atom_site_label
_atom_site_type_symbol
_atom_site_fract_x
_atom_site_fract_y
_atom_site_fract_z
_atom_site_U_iso_or_equiv
_atom_site_adp_type
_atom_site_occupancy
_atom_site_symmetry_multiplicity
_atom_site_calc_flag
_atom_site_refinement_flags
_atom_site_disorder_assembly
_atom_site_disorder_group
Fe1 Fe 0.65606(3) 0.2500 0.39005(3) 0.01177(14) Uani 1 2 d S . .
Cl1 Cl 0.81632(5) 0.2500 0.41281(4) 0.01721(18) Uani 1 2 d S . .
N1 N 0.50218(17) 0.2500 0.37549(14) 0.0125(5) Uani 1 2 d S . .
N11 N 0.62053(12) 0.13504(14) 0.48366(10) 0.0139(4) Uani 1 1 d . . .
N12 N 0.54604(12) 0.15724(14) 0.53151(10) 0.0129(4) Uani 1 1 d . . .
N41 N 0.65242(12) 0.14079(14) 0.28286(10) 0.0151(4) Uani 1 1 d . . .
N42 N 0.58220(12) 0.15710(15) 0.22930(10) 0.0183(4) Uani 1 1 d . . .
C1 C 0.4913(2) 0.2500 0.51841(17) 0.0133(6) Uani 1 2 d S . .
H1 H 0.440(2) 0.2500 0.5567(17) 0.014(7) Uiso 1 2 d S . .
C2 C 0.4457(2) 0.2500 0.43840(17) 0.0120(6) Uani 1 2 d S . .
C3 C 0.3493(2) 0.2500 0.43299(19) 0.0143(6) Uani 1 2 d S . .
H3 H 0.312(2) 0.2500 0.4821(19) 0.017(8) Uiso 1 2 d S . .
C4 C 0.3083(2) 0.2500 0.35992(19) 0.0143(6) Uani 1 2 d S . .
H4 H 0.243(3) 0.2500 0.355(2) 0.024(10) Uiso 1 2 d S . .
C5 C 0.3655(2) 0.2500 0.29467(18) 0.0147(7) Uani 1 2 d S . .
H5 H 0.339(2) 0.2500 0.2426(19) 0.016(8) Uiso 1 2 d S . .
C6 C 0.4616(2) 0.2500 0.30464(17) 0.0131(6) Uani 1 2 d S . .
C7 C 0.5248(2) 0.2500 0.23394(18) 0.0169(7) Uani 1 2 d S . .
H7 H 0.486(2) 0.2500 0.186(2) 0.017(9) Uiso 1 2 d S . .
C10 C 0.74366(18) -0.0016(2) 0.48330(14) 0.0204(5) Uani 1 1 d . . .
H10a H 0.785(2) 0.041(2) 0.4677(16) 0.030(8) Uiso 1 1 d . . .
H10b H 0.7306(19) -0.046(2) 0.4364(17) 0.039(8) Uiso 1 1 d . . .
H10c H 0.7726(19) -0.044(2) 0.5227(16) 0.032(7) Uiso 1 1 d . . .
C11 C 0.65841(15) 0.04938(17) 0.51512(12) 0.0150(5) Uani 1 1 d . . .
C12 C 0.60777(16) 0.01838(17) 0.58082(12) 0.0164(5) Uani 1 1 d . . .
H12 H 0.6200(15) -0.0382(19) 0.6119(13) 0.011(6) Uiso 1 1 d . . .
C13 C 0.53752(15) 0.08840(17) 0.59107(12) 0.0154(5) Uani 1 1 d . . .
C14 C 0.46728(17) 0.0965(2) 0.65475(14) 0.0211(5) Uani 1 1 d . . .
H14a H 0.4654(18) 0.026(2) 0.6831(15) 0.031(7) Uiso 1 1 d . . .
H14b H 0.407(2) 0.114(2) 0.6363(16) 0.037(8) Uiso 1 1 d . . .
H14c H 0.484(3) 0.149(3) 0.687(2) 0.071(12) Uiso 1 1 d . . .
C40 C 0.78690(18) 0.0189(2) 0.29155(14) 0.0220(5) Uani 1 1 d . . .
H40a H 0.8088(16) 0.0631(19) 0.3344(14) 0.014(6) Uiso 1 1 d . . .
H40b H 0.8366(19) 0.016(2) 0.2540(17) 0.032(7) Uiso 1 1 d . . .
H40c H 0.7733(19) -0.049(2) 0.3132(16) 0.032(7) Uiso 1 1 d . . .
C41 C 0.70115(15) 0.06112(17) 0.25376(13) 0.0162(5) Uani 1 1 d . . .
C42 C 0.66164(16) 0.0270(2) 0.18383(14) 0.0222(5) Uani 1 1 d . . .
H42 H 0.6820(16) -0.027(2) 0.1546(14) 0.018(6) Uiso 1 1 d . . .
C43 C 0.58735(16) 0.0886(2) 0.16860(13) 0.0250(6) Uani 1 1 d . . .
C44 C 0.5217(2) 0.0890(4) 0.1009(2) 0.0511(11) Uani 1 1 d . . .
H44a H 0.461(2) 0.097(3) 0.1135(17) 0.046(9) Uiso 1 1 d . . .
H44b H 0.531(3) 0.031(3) 0.072(2) 0.072(12) Uiso 1 1 d . . .
H44c H 0.536(3) 0.147(3) 0.066(2) 0.070(14) Uiso 1 1 d . . .
Cl2 Cl 0.25353(5) 0.2500 0.62452(5) 0.02083(19) Uani 1 2 d S . .
O1S O 0.1477(2) 0.2500 0.78532(19) 0.0542(9) Uani 1 2 d S . .
H1S H 0.177(4) 0.2500 0.737(3) 0.065 Uiso 1 2 d S . .
C1S C 0.2259(3) 0.2500 0.8348(2) 0.0331(9) Uani 1 2 d S . .
H1Sa H 0.2388 0.3209 0.8521 0.050 Uiso 0.50 1 calc PR . .
H1Sb H 0.2802 0.2230 0.8065 0.050 Uiso 0.50 1 calc PR . .
H1Sc H 0.2133 0.2062 0.8802 0.050 Uiso 0.50 1 calc PR . .
O2S O 0.0583(3) 0.2095(4) 0.5518(3) 0.071(2) Uani 0.50 1 d P A -1
H2S H 0.1124 0.2155 0.5701 0.107 Uiso 0.50 1 calc PR A -1
C2S C -0.0077(4) 0.265(3) 0.6015(3) 0.053(6) Uani 0.50 1 d P A -1
H2Sa H -0.0199 0.2242 0.6487 0.080 Uiso 0.50 1 calc PR A -1
H2Sb H -0.0663 0.2757 0.5731 0.080 Uiso 0.50 1 calc PR A -1
H2Sc H 0.0188 0.3322 0.6162 0.080 Uiso 0.50 1 calc PR A -1

loop_
_atom_site_aniso_label
_atom_site_aniso_U_11
_atom_site_aniso_U_22
_atom_site_aniso_U_33
_atom_site_aniso_U_23
_atom_site_aniso_U_13
_atom_site_aniso_U_12
Fe1 0.0096(3) 0.0143(3) 0.0114(2) 0.000 -0.00007(18) 0.000
Cl1 0.0105(4) 0.0214(4) 0.0197(4) 0.000 -0.0002(3) 0.000
N1 0.0131(13) 0.0116(12) 0.0129(12) 0.000 0.0012(10) 0.000
N11 0.0131(9) 0.0160(9) 0.0126(9) 0.0003(7) 0.0005(7) 0.0001(8)
N12 0.0129(9) 0.0127(9) 0.0130(9) 0.0013(7) 0.0022(7) 0.0008(7)
N41 0.0140(9) 0.0171(9) 0.0143(9) 0.0011(8) 0.0014(7) -0.0018(8)
N42 0.0120(9) 0.0270(11) 0.0159(9) -0.0053(8) -0.0007(7) 0.0003(8)
C1 0.0123(15) 0.0139(15) 0.0139(15) 0.000 0.0012(13) 0.000
C2 0.0140(15) 0.0080(14) 0.0140(15) 0.000 0.0006(12) 0.000
C3 0.0141(16) 0.0106(15) 0.0183(16) 0.000 0.0037(13) 0.000
C4 0.0098(15) 0.0120(15) 0.0212(16) 0.000 -0.0007(13) 0.000
C5 0.0149(16) 0.0138(15) 0.0156(16) 0.000 -0.0022(13) 0.000
C6 0.0137(16) 0.0098(15) 0.0157(15) 0.000 0.0002(12) 0.000
C7 0.0114(15) 0.0257(18) 0.0136(15) 0.000 -0.0010(13) 0.000
C10 0.0238(13) 0.0190(12) 0.0183(12) 0.0034(11) 0.0021(10) 0.0050(11)
C11 0.0170(11) 0.0147(11) 0.0134(10) -0.0034(9) -0.0021(9) -0.0010(9)
C12 0.0209(12) 0.0132(11) 0.0149(11) 0.0019(9) -0.0032(9) -0.0005(9)
C13 0.0163(11) 0.0175(11) 0.0123(10) 0.0017(9) -0.0019(9) -0.0051(9)
C14 0.0206(13) 0.0244(14) 0.0183(12) 0.0047(11) 0.0046(10) 0.0011(10)
C40 0.0276(14) 0.0227(13) 0.0158(12) 0.0029(10) 0.0043(10) 0.0063(11)
C41 0.0165(11) 0.0148(11) 0.0173(11) 0.0001(9) 0.0071(9) -0.0028(9)
C42 0.0187(12) 0.0253(13) 0.0225(12) -0.0104(11) 0.0075(10) -0.0022(10)
C43 0.0168(12) 0.0390(15) 0.0192(12) -0.0144(11) 0.0035(10) -0.0019(11)
C44 0.0228(16) 0.092(3) 0.0384(18) -0.042(2) -0.0114(14) 0.0218(18)
Cl2 0.0241(4) 0.0176(4) 0.0207(4) 0.000 0.0075(3) 0.000
O1S 0.0394(18) 0.086(3) 0.0370(17) 0.000 0.0133(14) 0.000
C1S 0.042(2) 0.026(2) 0.032(2) 0.000 0.0119(18) 0.000
O2S 0.054(3) 0.116(6) 0.044(3) -0.024(3) -0.017(2) 0.009(3)
C2S 0.045(3) 0.076(19) 0.040(3) -0.001(5) 0.001(2) 0.003(5)

loop_
_atom_type_symbol
_atom_type_description
_atom_type_scat_dispersion_real
_atom_type_scat_dispersion_imag
_atom_type_scat_source
C C 0.0181 0.0091 'International Tables Vol C Tables 4.2.6.8 and 6.1.1.4'
H H 0.0000 0.0000 'International Tables Vol C Tables 4.2.6.8 and 6.1.1.4'
N N 0.0311 0.0180 'International Tables Vol C Tables 4.2.6.8 and 6.1.1.4'
O O 0.0492 0.0322 'International Tables Vol C Tables 4.2.6.8 and 6.1.1.4'
Cl Cl 0.3639 0.7018 'International Tables Vol C Tables 4.2.6.8 and 6.1.1.4'
Fe Fe -1.1336 3.1974 'International Tables Vol C Tables 4.2.6.8 and 6.1.1.4'

loop_
_geom_angle_atom_site_label_1
_geom_angle_atom_site_label_2
_geom_angle_atom_site_label_3
_geom_angle
_geom_angle_site_symmetry_1
_geom_angle_site_symmetry_3
N1 Fe1 Cl1 176.82(7) . .
N1 Fe1 N11 81.68(7) . .
N1 Fe1 N11 81.68(7) . 7_565
N1 Fe1 N41 83.59(7) . .
N1 Fe1 N41 83.59(7) . 7_565
N11 Fe1 Cl1 95.95(5) 7_565 .
N11 Fe1 Cl1 95.95(5) . .
N11 Fe1 N11 82.81(9) . 7_565
N11 Fe1 N41 164.69(7) . 7_565
N11 Fe1 N41 164.69(7) 7_565 .
N11 Fe1 N41 99.18(6) 7_565 7_565
N11 Fe1 N41 99.18(6) . .
N41 Fe1 Cl1 98.92(5) . .
N41 Fe1 Cl1 98.92(5) 7_565 .
N41 Fe1 N41 74.98(9) . 7_565
C2 N1 Fe1 120.4(2) . .
C6 N1 Fe1 122.0(2) . .
C6 N1 C2 117.6(3) . .
N12 N11 Fe1 117.66(13) . .
C11 N11 Fe1 137.68(15) . .
C11 N11 N12 104.18(17) . .
N11 N12 C1 119.94(18) . .
C13 N12 N11 112.40(17) . .
C13 N12 C1 127.5(2) . .
N42 N41 Fe1 116.87(13) . .
C41 N41 Fe1 138.69(15) . .
C41 N41 N42 104.43(17) . .
N41 N42 C7 120.07(19) . .
C43 N42 N41 111.65(19) . .
C43 N42 C7 127.2(2) . .
N12 C1 N12 111.6(2) 7_565 .
N12 C1 H1 107.6(9) . .
N12 C1 H1 107.6(9) 7_565 .
N12 C1 C2 111.86(16) . .
N12 C1 C2 111.86(16) 7_565 .
C2 C1 H1 106.1(17) . .
N1 C2 C1 117.7(3) . .
N1 C2 C3 123.0(3) . .
C3 C2 C1 119.3(3) . .
C2 C3 H3 118.2(18) . .
C4 C3 C2 118.9(3) . .
C4 C3 H3 122.9(18) . .
C3 C4 H4 120(2) . .
C3 C4 C5 118.7(3) . .
C5 C4 H4 121(2) . .
C4 C5 H5 120.4(18) . .
C4 C5 C6 119.1(3) . .
C6 C5 H5 120.4(18) . .
N1 C6 C5 122.6(3) . .
N1 C6 C7 117.7(3) . .
C5 C6 C7 119.7(3) . .
N42 C7 N42 111.0(2) . 7_565
N42 C7 C6 112.42(16) 7_565 .
N42 C7 C6 112.42(16) . .
N42 C7 H7 105.6(10) 7_565 .
N42 C7 H7 105.6(10) . .
C6 C7 H7 109.3(19) . .
H10a C10 H10b 104(2) . .
H10a C10 H10c 107(2) . .
H10b C10 H10c 108(2) . .
C11 C10 H10a 114(2) . .
C11 C10 H10b 113.2(16) . .
C11 C10 H10c 110.4(16) . .
N11 C11 C10 123.1(2) . .
N11 C11 C12 110.46(19) . .
C12 C11 C10 126.4(2) . .
C11 C12 H12 126.5(14) . .
C13 C12 C11 107.2(2) . .
C13 C12 H12 126.2(14) . .
N12 C13 C12 105.70(19) . .
N12 C13 C14 124.4(2) . .
C12 C13 C14 129.8(2) . .
C13 C14 H14a 107.4(15) . .
C13 C14 H14b 112.8(17) . .
C13 C14 H14c 109(2) . .
H14a C14 H14b 110(2) . .
H14a C14 H14c 112(3) . .
H14b C14 H14c 105(3) . .
H40a C40 H40b 107(2) . .
H40a C40 H40c 108(2) . .
H40b C40 H40c 112(2) . .
C41 C40 H40a 112.0(14) . .
C41 C40 H40b 109.4(17) . .
C41 C40 H40c 109.3(16) . .
N41 C41 C40 123.2(2) . .
N41 C41 C42 110.5(2) . .
C42 C41 C40 126.2(2) . .
C41 C42 H42 125.9(15) . .
C43 C42 C41 107.4(2) . .
C43 C42 H42 126.8(15) . .
N42 C43 C44 123.7(2) . .
C42 C43 N42 106.0(2) . .
C42 C43 C44 130.3(2) . .
C43 C44 H44a 115(2) . .
C43 C44 H44b 109(2) . .
C43 C44 H44c 110(2) . .
H44a C44 H44b 112(3) . .
H44a C44 H44c 105(3) . .
H44b C44 H44c 105(3) . .
C1S O1S H1S 100(3) . .
O1S C1S H1Sa 109.5 . .
O1S C1S H1Sb 109.5 . .
O1S C1S H1Sc 109.5 . .
H1Sa C1S H1Sb 109.5 . .
H1Sa C1S H1Sc 109.5 . .
H1Sb C1S H1Sc 109.5 . .

loop_
_geom_bond_atom_site_label_1
_geom_bond_atom_site_label_2
_geom_bond_distance
_geom_bond_site_symmetry_2
Fe1 Cl1 2.3282(9) .
Fe1 N1 2.218(3) .
Fe1 N11 2.2453(18) .
Fe1 N11 2.2453(18) 7_565
Fe1 N41 2.3177(18) .
Fe1 N41 2.3178(18) 7_565
N1 C2 1.348(4) .
N1 C6 1.347(4) .
N11 C11 1.345(3) .
N12 N11 1.376(2) .
N12 C1 1.449(2) .
N12 C13 1.360(3) .
N41 C41 1.340(3) .
N42 N41 1.378(2) .
N42 C7 1.456(3) .
N42 C43 1.368(3) .
C1 N12 1.449(2) 7_565
C1 H1 0.99(3) .
C2 C1 1.520(4) .
C3 C2 1.385(4) .
C3 H3 1.00(3) .
C4 C3 1.383(5) .
C4 H4 0.94(4) .
C5 C4 1.387(4) .
C5 H5 0.97(3) .
C6 C5 1.387(4) .
C6 C7 1.513(4) .
C7 N42 1.456(3) 7_565
C7 H7 1.00(3) .
C10 H10a 0.84(3) .
C10 H10b 1.01(3) .
C10 H10c 0.97(3) .
C11 C10 1.491(3) .
C12 C11 1.398(3) .
C12 H12 0.92(2) .
C13 C12 1.364(3) .
C13 C14 1.489(3) .
C14 H14a 1.04(3) .
C14 H14b 0.95(3) .
C14 H14c 0.91(4) .
C40 H40a 0.98(2) .
C40 H40b 0.96(3) .
C40 H40c 0.97(3) .
C41 C40 1.492(3) .
C42 C41 1.397(3) .
C42 H42 0.91(3) .
C43 C42 1.354(4) .
C43 C44 1.493(4) .
C44 H44a 0.90(3) .
C44 H44b 0.90(4) .
C44 H44c 0.98(4) .
O1S H1S 0.93(5) .
O1S C1S 1.405(5) .
C1S H1Sa 0.9800 .
C1S H1Sb 0.9800 .
C1S H1Sc 0.9800 .
O2S H2S 0.8400 .
O2S C2S 1.461(19) .
C2S H2Sa 0.9800 .
C2S H2Sb 0.9800 .
C2S H2Sc 0.9800 .

loop_
_geom_torsion_atom_site_label_1
_geom_torsion_atom_site_label_2
_geom_torsion_atom_site_label_3
_geom_torsion_atom_site_label_4
_geom_torsion
_geom_torsion_site_symmetry_1
_geom_torsion_site_symmetry_4
Fe1 N1 C2 C1 0.0 . .
Fe1 N1 C2 C3 180.0 . .
Fe1 N1 C6 C5 180.0 . .
Fe1 N1 C6 C7 0.0 . .
Fe1 N11 C11 C10 -7.0(3) . .
Fe1 N11 C11 C12 171.89(16) . .
Fe1 N41 C41 C40 -1.6(3) . .
Fe1 N41 C41 C42 179.91(17) . .
Cl1 Fe1 N1 C2 0.000(2) . .
Cl1 Fe1 N1 C6 180.000(2) . .
Cl1 Fe1 N11 N12 134.39(13) . .
Cl1 Fe1 N11 C11 -36.1(2) . .
Cl1 Fe1 N41 N42 -149.72(13) . .
Cl1 Fe1 N41 C41 29.5(2) . .
N1 Fe1 N11 N12 -43.47(14) . .
N1 Fe1 N11 C11 146.1(2) . .
N1 Fe1 N41 N42 32.25(14) . .
N1 Fe1 N41 C41 -148.5(2) . .
N1 C2 C1 N12 -62.99(18) . .
N1 C2 C1 N12 62.99(18) . 7_565
N1 C6 C5 C4 0.0 . .
N1 C6 C7 N42 63.04(18) . .
N1 C6 C7 N42 -63.04(18) . 7_565
N11 Fe1 N1 C2 41.94(5) . .
N11 Fe1 N1 C2 -41.94(5) 7_565 .
N11 Fe1 N1 C6 -138.06(5) . .
N11 Fe1 N1 C6 138.06(5) 7_565 .
N11 Fe1 N11 N12 39.12(16) 7_565 .
N11 Fe1 N11 C11 -131.33(19) 7_565 .
N11 Fe1 N41 N42 16.4(3) 7_565 .
N11 Fe1 N41 N42 112.72(14) . .
N11 Fe1 N41 C41 -68.1(2) . .
N11 Fe1 N41 C41 -164.4(2) 7_565 .
N11 N12 C1 N12 -65.2(3) . 7_565
N11 N12 C1 C2 60.9(3) . .
N11 N12 C13 C12 -1.0(2) . .
N11 N12 C13 C14 176.0(2) . .
N12 N11 C11 C10 -178.3(2) . .
N12 N11 C11 C12 0.6(2) . .
N12 C13 C12 C11 1.3(2) . .
N41 Fe1 N1 C2 -142.23(5) 7_565 .
N41 Fe1 N1 C2 142.23(5) . .
N41 Fe1 N1 C6 -37.77(5) . .
N41 Fe1 N1 C6 37.77(5) 7_565 .
N41 Fe1 N11 N12 -125.54(14) . .
N41 Fe1 N11 N12 -59.4(3) 7_565 .
N41 Fe1 N11 C11 64.0(2) . .
N41 Fe1 N11 C11 130.2(3) 7_565 .
N41 Fe1 N41 N42 -52.80(16) 7_565 .
N41 Fe1 N41 C41 126.4(2) 7_565 .
N41 N42 C7 N42 58.0(3) . 7_565
N41 N42 C7 C6 -68.9(3) . .
N41 N42 C43 C42 0.5(3) . .
N41 N42 C43 C44 -178.7(3) . .
N42 N41 C41 C40 177.7(2) . .
N42 N41 C41 C42 -0.8(2) . .
N42 C43 C42 C41 -0.9(3) . .
C1 N12 N11 Fe1 2.5(2) . .
C1 N12 N11 C11 175.92(19) . .
C1 N12 C13 C12 -176.3(2) . .
C1 N12 C13 C14 0.7(4) . .
C2 N1 C6 C5 0.0 . .
C2 N1 C6 C7 180.0 . .
C3 C2 C1 N12 117.01(18) . .
C3 C2 C1 N12 -117.01(18) . 7_565
C4 C3 C2 N1 0.0 . .
C4 C3 C2 C1 180.0 . .
C5 C4 C3 C2 0.0 . .
C5 C6 C7 N42 -116.96(18) . .
C5 C6 C7 N42 116.96(18) . 7_565
C6 N1 C2 C1 180.0 . .
C6 N1 C2 C3 0.0 . .
C6 C5 C4 C3 0.0 . .
C7 N42 N41 Fe1 10.7(2) . .
C7 N42 N41 C41 -168.8(2) . .
C7 N42 C43 C42 168.5(2) . .
C7 N42 C43 C44 -10.6(4) . .
C7 C6 C5 C4 180.0 . .
C13 N12 N11 Fe1 -173.14(13) . .
C13 N12 N11 C11 0.2(2) . .
C13 N12 C1 N12 109.7(2) . 7_565
C13 N12 C1 C2 -124.1(2) . .
C13 C12 C11 N11 -1.2(3) . .
C13 C12 C11 C10 177.6(2) . .
C14 C13 C12 C11 -175.4(2) . .
C43 N42 N41 Fe1 179.69(15) . .
C43 N42 N41 C41 0.2(2) . .
C43 N42 C7 N42 -109.2(3) . 7_565
C43 N42 C7 C6 124.0(3) . .
C43 C42 C41 N41 1.1(3) . .
C43 C42 C41 C40 -177.3(2) . .
C44 C43 C42 C41 178.1(3) . .
